data_7708024
loop_
_publ_author_name
'Swain, Abinash'
'Martin, Robert'
'Vignesh, Kuduva R.'
'Rajaraman, Gopalan'
'Murray, Keith S.'
'Langley, Stuart K.'

_publ_section_title
;
 Enhancing the barrier height for magnetization reversal in 4d/4f
 RuIII2LnIII2 "butterfly" single molecule magnets (Ln = Gd, Dy) <i>via</i>
 targeted structural alterations.
;
_journal_issue 35
_journal_name_full 'Dalton transactions (Cambridge, England : 2003)'
_journal_page_first 12265
_journal_page_last 12274
_journal_paper_doi 10.1039/d1dt01770e
_journal_volume 50
_journal_year 2021
_chemical_formula_sum 'C34 H60 Dy2 N4 O20 Ru2'
_chemical_formula_weight 1372.00
_space_group_IT_number 2
_space_group_name_Hall '-P 1'
_space_group_name_H-M_alt 'P -1'
_symmetry_cell_setting triclinic
_symmetry_space_group_name_H-M 'P -1'
_atom_sites_solution_hydrogens geom
_atom_sites_solution_primary direct
_atom_sites_solution_secondary difmap
_audit_creation_method SHELXL-97
_audit_update_record
;
2021-05-25 deposited with the CCDC.	2021-08-09 downloaded from the CCDC.
;
_cell_angle_alpha 67.16(3)
_cell_angle_beta 73.88(3)
_cell_angle_gamma 83.77(3)
_cell_formula_units_Z 1
_cell_length_a 10.367(2)
_cell_length_b 11.169(2)
_cell_length_c 11.256(2)
_cell_measurement_reflns_used 19324
_cell_measurement_temperature 150(2)
_cell_measurement_theta_max 27.89
_cell_measurement_theta_min 2.84
_cell_volume 1153.9(5)
_computing_cell_refinement 'XDS (Kabsch, 1993)'
_computing_data_collection 'Blu-Ice (McPhillips et al, 2002)'
_computing_data_reduction 'XDS (Kabsch, 1993)'
_computing_molecular_graphics 'XDS (Kabsch, 1993)'
_computing_publication_material 'XCIF V6.12 (BrukerAXS, 2001).'
_computing_structure_refinement 'SHELXL-97 (Sheldrick, 1997)'
_computing_structure_solution 'SHELXS-97 (Sheldrick, 1990)'
_diffrn_ambient_temperature 150(2)
_diffrn_measured_fraction_theta_full 0.901
_diffrn_measured_fraction_theta_max 0.901
_diffrn_measurement_device_type synchrotron
_diffrn_measurement_method 'scans in phi'
_diffrn_radiation_monochromator 'double crystal'
_diffrn_radiation_source '3BM1 dipole'
_diffrn_radiation_type synchrotron
_diffrn_radiation_wavelength 0.71073
_diffrn_reflns_av_R_equivalents 0.0175
_diffrn_reflns_av_sigmaI/netI 0.0150
_diffrn_reflns_limit_h_max 13
_diffrn_reflns_limit_h_min -13
_diffrn_reflns_limit_k_max 14
_diffrn_reflns_limit_k_min -14
_diffrn_reflns_limit_l_max 14
_diffrn_reflns_limit_l_min -14
_diffrn_reflns_number 19324
_diffrn_reflns_theta_full 27.89
_diffrn_reflns_theta_max 27.89
_diffrn_reflns_theta_min 2.84
_exptl_absorpt_coefficient_mu 3.920
_exptl_absorpt_correction_T_max 0.822
_exptl_absorpt_correction_T_min 0.631
_exptl_absorpt_correction_type multi-scan
_exptl_absorpt_process_details SADABS
_exptl_crystal_colour brown
_exptl_crystal_density_diffrn 1.974
_exptl_crystal_density_method 'not measured'
_exptl_crystal_description plate
_exptl_crystal_F_000 672
_exptl_crystal_size_max 0.2
_exptl_crystal_size_mid 0.1
_exptl_crystal_size_min 0.05
_refine_diff_density_max 1.246
_refine_diff_density_min -1.385
_refine_diff_density_rms 0.100
_refine_ls_extinction_method none
_refine_ls_goodness_of_fit_ref 1.066
_refine_ls_hydrogen_treatment mixed
_refine_ls_matrix_type full
_refine_ls_number_parameters 286
_refine_ls_number_reflns 4973
_refine_ls_number_restraints 0
_refine_ls_restrained_S_all 1.066
_refine_ls_R_factor_all 0.0269
_refine_ls_R_factor_gt 0.0261
_refine_ls_shift/su_max 0.001
_refine_ls_shift/su_mean 0.000
_refine_ls_structure_factor_coef Fsqd
_refine_ls_weighting_details 'calc w=1/[\s^2^(Fo^2^)+(0.0278P)^2^+3.0164P] where P=(Fo^2^+2Fc^2^)/3'
_refine_ls_weighting_scheme calc
_refine_ls_wR_factor_gt 0.0641
_refine_ls_wR_factor_ref 0.0645
_reflns_number_gt 4805
_reflns_number_total 4973
_reflns_threshold_expression >2sigma(I)
_cod_data_source_file d1dt01770e2.cif
_cod_data_source_block pt6012_CCDC3
_cod_depositor_comments
;
The following automatic conversions were performed:

data item '_symmetry_cell_setting' value 'Triclinic' was changed to
'triclinic' in accordance with the
/home/data/users/saulius/crontab/automatic-downloads/rss-feeds/RSC/lib/dictionaries/cif_core.dic
dictionary named 'cif_core.dic' version 2.4.2 last updated on
2011-04-26.

Automatic conversion script
Id: cif_fix_values 7556 2019-12-06 15:28:31Z antanas 

 Adding full bibliography for 7708021--7708025.cif.
;
_cod_original_sg_symbol_H-M P-1
_cod_database_code 7708024

loop_
_symmetry_equiv_pos_as_xyz
'x, y, z'
'-x, -y, -z'

loop_
_atom_site_label
_atom_site_type_symbol
_atom_site_fract_x
_atom_site_fract_y
_atom_site_fract_z
_atom_site_U_iso_or_equiv
_atom_site_adp_type
_atom_site_occupancy
_atom_site_symmetry_multiplicity
_atom_site_calc_flag
_atom_site_refinement_flags
_atom_site_disorder_assembly
_atom_site_disorder_group
Dy1 Dy 0.844055(16) 0.873408(14) 0.568485(15) 0.02733(6) Uani 1 1 d . . .
Ru1 Ru 1.15241(3) 0.86069(2) 0.36689(3) 0.02590(7) Uani 1 1 d . . .
O1 O 1.0133(3) 1.0134(2) 0.3706(2) 0.0276(5) Uani 1 1 d . . .
O2 O 1.2523(2) 0.9285(2) 0.4536(2) 0.0295(5) Uani 1 1 d . . .
O3 O 1.0347(3) 0.7528(2) 0.5372(2) 0.0288(5) Uani 1 1 d . . .
O4 O 1.2681(3) 0.9746(2) 0.1872(2) 0.0335(5) Uani 1 1 d . . .
O5 O 1.0555(3) 0.7901(2) 0.2740(2) 0.0325(5) Uani 1 1 d . . .
O6 O 0.7515(3) 0.8887(2) 0.3850(3) 0.0374(6) Uani 1 1 d . . .
O7 O 0.7820(3) 0.6934(2) 0.5174(3) 0.0382(6) Uani 1 1 d . . .
O8 O 0.6982(3) 0.7240(3) 0.3504(3) 0.0457(7) Uani 1 1 d . . .
O9 O 0.6151(3) 0.8359(3) 0.6709(3) 0.0379(6) Uani 1 1 d . . .
O10 O 0.8279(3) 0.7170(3) 0.7751(3) 0.0389(6) Uani 1 1 d . . .
N4 N 0.7428(3) 0.7670(3) 0.4158(3) 0.0348(7) Uani 1 1 d . . .
N10 N 1.2838(3) 0.7034(3) 0.4072(3) 0.0296(6) Uani 1 1 d . . .
C1 C 0.9687(4) 1.0879(3) 0.2531(4) 0.0333(7) Uani 1 1 d . . .
H1A H 1.0446 1.1362 0.1817 0.050 Uiso 1 1 calc R . .
H1B H 0.8988 1.1490 0.2728 0.050 Uiso 1 1 calc R . .
H1C H 0.9320 1.0293 0.2245 0.050 Uiso 1 1 calc R . .
C2 C 1.3832(4) 0.8720(4) 0.4449(5) 0.0393(8) Uani 1 1 d . . .
H2A H 1.4255 0.8880 0.5062 0.047 Uiso 1 1 calc R . .
H2B H 1.4405 0.9116 0.3529 0.047 Uiso 1 1 calc R . .
C3 C 1.3704(4) 0.7302(4) 0.4818(5) 0.0440(9) Uani 1 1 d . . .
H3A H 1.3303 0.6885 0.5790 0.053 Uiso 1 1 calc R . .
H3B H 1.4606 0.6921 0.4608 0.053 Uiso 1 1 calc R . .
C4 C 1.1928(5) 0.5901(4) 0.4980(4) 0.0434(9) Uani 1 1 d . . .
H4A H 1.1538 0.5594 0.4440 0.052 Uiso 1 1 calc R . .
H4B H 1.2458 0.5180 0.5468 0.052 Uiso 1 1 calc R . .
C5 C 1.0830(5) 0.6257(4) 0.5951(4) 0.0436(9) Uani 1 1 d . . .
H5A H 1.0083 0.5631 0.6291 0.052 Uiso 1 1 calc R . .
H5B H 1.1161 0.6197 0.6716 0.052 Uiso 1 1 calc R . .
C6 C 1.3658(5) 0.6806(4) 0.2866(4) 0.0455(10) Uani 1 1 d . . .
H6A H 1.4255 0.7564 0.2309 0.055 Uiso 1 1 calc R . .
H6B H 1.3044 0.6775 0.2344 0.055 Uiso 1 1 calc R . .
C7 C 1.4521(4) 0.5583(4) 0.3097(4) 0.0388(8) Uani 1 1 d . . .
H7A H 1.5206 0.5639 0.3523 0.058 Uiso 1 1 calc R . .
H7B H 1.4959 0.5503 0.2239 0.058 Uiso 1 1 calc R . .
H7C H 1.3954 0.4821 0.3676 0.058 Uiso 1 1 calc R . .
C8 C 1.3499(5) 1.0828(5) -0.0446(4) 0.0517(11) Uani 1 1 d . . .
H8A H 1.3756 1.1489 -0.0183 0.077 Uiso 1 1 calc R . .
H8B H 1.3036 1.1245 -0.1156 0.077 Uiso 1 1 calc R . .
H8C H 1.4305 1.0384 -0.0772 0.077 Uiso 1 1 calc R . .
C9 C 1.2576(4) 0.9855(4) 0.0740(4) 0.0372(8) Uani 1 1 d . . .
C10 C 1.1698(4) 0.9147(4) 0.0518(4) 0.0396(8) Uani 1 1 d . . .
H10 H 1.1730 0.9320 -0.0386 0.048 Uiso 1 1 calc R . .
C11 C 1.0772(4) 0.8205(4) 0.1497(4) 0.0352(8) Uani 1 1 d . . .
C12 C 0.9956(5) 0.7484(4) 0.1086(4) 0.0469(10) Uani 1 1 d . . .
H12A H 1.0145 0.6552 0.1459 0.070 Uiso 1 1 calc R . .
H12B H 1.0188 0.7788 0.0110 0.070 Uiso 1 1 calc R . .
H12C H 0.8999 0.7639 0.1418 0.070 Uiso 1 1 calc R . .
C13 C 0.3948(5) 0.7845(5) 0.8060(5) 0.0526(11) Uani 1 1 d . . .
H13A H 0.3736 0.8769 0.7661 0.079 Uiso 1 1 calc R . .
H13B H 0.3522 0.7519 0.9021 0.079 Uiso 1 1 calc R . .
H13C H 0.3610 0.7359 0.7648 0.079 Uiso 1 1 calc R . .
C14 C 0.5454(4) 0.7674(4) 0.7831(4) 0.0399(9) Uani 1 1 d . . .
C15 C 0.5980(5) 0.6762(4) 0.8859(4) 0.0441(9) Uani 1 1 d . . .
H15 H 0.5367 0.6255 0.9661 0.053 Uiso 1 1 calc R . .
C16 C 0.7347(5) 0.6564(4) 0.8761(4) 0.0434(9) Uani 1 1 d . . .
C17 C 0.7817(6) 0.5583(5) 0.9936(5) 0.0590(13) Uani 1 1 d . . .
H17A H 0.8677 0.5210 0.9609 0.089 Uiso 1 1 calc R . .
H17B H 0.7148 0.4889 1.0448 0.089 Uiso 1 1 calc R . .
H17C H 0.7928 0.6016 1.0510 0.089 Uiso 1 1 calc R . .

loop_
_atom_site_aniso_label
_atom_site_aniso_U_11
_atom_site_aniso_U_22
_atom_site_aniso_U_33
_atom_site_aniso_U_23
_atom_site_aniso_U_13
_atom_site_aniso_U_12
Dy1 0.02775(10) 0.02208(8) 0.02739(8) -0.00672(6) -0.00234(6) -0.00305(5)
Ru1 0.02631(16) 0.02258(12) 0.02440(12) -0.00619(9) -0.00296(11) -0.00157(9)
O1 0.0302(14) 0.0221(10) 0.0260(11) -0.0052(9) -0.0059(10) -0.0005(9)
O2 0.0261(13) 0.0270(11) 0.0349(12) -0.0118(9) -0.0062(10) -0.0008(9)
O3 0.0304(14) 0.0228(11) 0.0262(11) -0.0047(9) -0.0025(10) -0.0017(9)
O4 0.0296(15) 0.0307(12) 0.0302(12) -0.0053(10) -0.0006(11) -0.0020(10)
O5 0.0326(15) 0.0308(12) 0.0310(12) -0.0102(10) -0.0051(11) -0.0013(10)
O6 0.0400(16) 0.0297(12) 0.0390(14) -0.0086(11) -0.0078(12) -0.0077(10)
O7 0.0404(16) 0.0312(13) 0.0424(14) -0.0115(11) -0.0113(13) -0.0043(11)
O8 0.0458(19) 0.0443(16) 0.0530(17) -0.0208(13) -0.0149(15) -0.0085(12)
O9 0.0280(15) 0.0360(13) 0.0397(14) -0.0107(11) 0.0042(12) -0.0068(10)
O10 0.0404(17) 0.0329(13) 0.0305(12) -0.0021(10) -0.0006(12) -0.0080(11)
N4 0.0288(18) 0.0354(15) 0.0388(16) -0.0153(13) -0.0021(14) -0.0070(12)
N10 0.0297(17) 0.0261(13) 0.0300(14) -0.0093(11) -0.0044(12) -0.0006(11)
C1 0.034(2) 0.0303(16) 0.0304(17) -0.0057(13) -0.0089(15) 0.0011(13)
C2 0.032(2) 0.0359(19) 0.054(2) -0.0184(17) -0.0173(19) 0.0054(15)
C3 0.040(2) 0.039(2) 0.060(3) -0.0211(19) -0.021(2) 0.0066(16)
C4 0.042(3) 0.0266(17) 0.047(2) -0.0048(15) -0.0017(19) 0.0007(15)
C5 0.046(3) 0.0247(17) 0.044(2) -0.0024(15) -0.0028(19) -0.0000(15)
C6 0.050(3) 0.044(2) 0.0348(19) -0.0150(17) -0.0055(19) 0.0148(18)
C7 0.037(2) 0.0339(18) 0.042(2) -0.0158(15) -0.0046(17) 0.0056(15)
C8 0.042(3) 0.054(3) 0.035(2) 0.0015(18) 0.0024(19) -0.0025(19)
C9 0.033(2) 0.0353(18) 0.0297(17) -0.0040(14) -0.0012(16) 0.0048(14)
C10 0.043(2) 0.044(2) 0.0262(16) -0.0108(15) -0.0056(16) 0.0060(16)
C11 0.038(2) 0.0334(18) 0.0344(18) -0.0134(14) -0.0121(16) 0.0082(14)
C12 0.056(3) 0.048(2) 0.043(2) -0.0225(19) -0.018(2) 0.0043(19)
C13 0.041(3) 0.057(3) 0.051(3) -0.022(2) 0.005(2) -0.009(2)
C14 0.038(2) 0.040(2) 0.0395(19) -0.0199(16) 0.0042(17) -0.0117(16)
C15 0.043(3) 0.040(2) 0.0366(19) -0.0095(16) 0.0073(18) -0.0155(17)
C16 0.052(3) 0.0322(18) 0.039(2) -0.0098(16) -0.0027(19) -0.0075(16)
C17 0.063(4) 0.049(3) 0.042(2) 0.0013(19) -0.002(2) -0.009(2)

loop_
_atom_type_symbol
_atom_type_description
_atom_type_scat_dispersion_real
_atom_type_scat_dispersion_imag
_atom_type_scat_source
C C 0.0033 0.0016 'International Tables Vol C Tables 4.2.6.8 and 6.1.1.4'
H H 0.0000 0.0000 'International Tables Vol C Tables 4.2.6.8 and 6.1.1.4'
N N 0.0061 0.0033 'International Tables Vol C Tables 4.2.6.8 and 6.1.1.4'
O O 0.0106 0.0060 'International Tables Vol C Tables 4.2.6.8 and 6.1.1.4'
Ru Ru -1.2594 0.8363 'International Tables Vol C Tables 4.2.6.8 and 6.1.1.4'
Dy Dy -0.1892 4.4098 'International Tables Vol C Tables 4.2.6.8 and 6.1.1.4'

loop_
_geom_angle_atom_site_label_1
_geom_angle_atom_site_label_2
_geom_angle_atom_site_label_3
_geom_angle
_geom_angle_site_symmetry_1
_geom_angle_site_symmetry_3
_geom_angle_publ_flag
O10 Dy1 O2 120.05(10) . 2_776 ?
O10 Dy1 O3 77.04(10) . . ?
O2 Dy1 O3 148.69(9) 2_776 . ?
O10 Dy1 O9 73.39(11) . . ?
O2 Dy1 O9 73.54(10) 2_776 . ?
O3 Dy1 O9 137.66(9) . . ?
O10 Dy1 O1 85.50(9) . 2_776 ?
O2 Dy1 O1 73.80(8) 2_776 2_776 ?
O3 Dy1 O1 82.42(8) . 2_776 ?
O9 Dy1 O1 123.93(9) . 2_776 ?
O10 Dy1 O6 131.97(9) . . ?
O2 Dy1 O6 85.38(9) 2_776 . ?
O3 Dy1 O6 102.40(9) . . ?
O9 Dy1 O6 76.96(10) . . ?
O1 Dy1 O6 142.50(8) 2_776 . ?
O10 Dy1 O7 83.61(10) . . ?
O2 Dy1 O7 130.79(9) 2_776 . ?
O3 Dy1 O7 73.42(9) . . ?
O9 Dy1 O7 73.79(10) . . ?
O1 Dy1 O7 155.16(9) 2_776 . ?
O6 Dy1 O7 51.93(9) . . ?
O10 Dy1 O1 141.01(9) . . ?
O2 Dy1 O1 80.40(9) 2_776 . ?
O3 Dy1 O1 71.81(8) . . ?
O9 Dy1 O1 145.17(9) . . ?
O1 Dy1 O1 67.86(9) 2_776 . ?
O6 Dy1 O1 78.29(9) . . ?
O7 Dy1 O1 108.64(9) . . ?
O10 Dy1 N4 107.99(10) . . ?
O2 Dy1 N4 108.53(9) 2_776 . ?
O3 Dy1 N4 87.84(9) . . ?
O9 Dy1 N4 73.57(10) . . ?
O1 Dy1 N4 161.19(9) 2_776 . ?
O6 Dy1 N4 25.99(9) . . ?
O7 Dy1 N4 25.94(9) . . ?
O1 Dy1 N4 93.84(8) . . ?
O10 Dy1 Ru1 100.56(7) . 2_776 ?
O2 Dy1 Ru1 35.41(6) 2_776 2_776 ?
O3 Dy1 Ru1 121.15(6) . 2_776 ?
O9 Dy1 Ru1 93.81(7) . 2_776 ?
O1 Dy1 Ru1 39.40(6) 2_776 2_776 ?
O6 Dy1 Ru1 118.47(7) . 2_776 ?
O7 Dy1 Ru1 165.35(7) . 2_776 ?
O1 Dy1 Ru1 76.99(6) . 2_776 ?
N4 Dy1 Ru1 143.41(7) . 2_776 ?
O3 Ru1 O2 93.15(10) . . ?
O3 Ru1 O5 88.15(10) . . ?
O2 Ru1 O5 178.17(10) . . ?
O3 Ru1 O4 177.74(10) . . ?
O2 Ru1 O4 88.51(11) . . ?
O5 Ru1 O4 90.23(11) . . ?
O3 Ru1 N10 83.95(11) . . ?
O2 Ru1 N10 84.37(11) . . ?
O5 Ru1 N10 94.49(11) . . ?
O4 Ru1 N10 97.74(12) . . ?
O3 Ru1 O1 87.02(10) . . ?
O2 Ru1 O1 87.34(10) . . ?
O5 Ru1 O1 94.01(10) . . ?
O4 Ru1 O1 91.53(10) . . ?
N10 Ru1 O1 167.38(10) . . ?
O3 Ru1 Dy1 98.67(7) . 2_776 ?
O2 Ru1 Dy1 41.89(7) . 2_776 ?
O5 Ru1 Dy1 139.15(7) . 2_776 ?
O4 Ru1 Dy1 81.55(8) . 2_776 ?
N10 Ru1 Dy1 126.19(8) . 2_776 ?
O1 Ru1 Dy1 46.74(7) . 2_776 ?
C1 O1 Ru1 119.1(2) . . ?
C1 O1 Dy1 116.04(19) . 2_776 ?
Ru1 O1 Dy1 93.86(9) . 2_776 ?
C1 O1 Dy1 117.2(2) . . ?
Ru1 O1 Dy1 94.49(9) . . ?
Dy1 O1 Dy1 112.14(9) 2_776 . ?
C2 O2 Ru1 109.5(2) . . ?
C2 O2 Dy1 138.2(2) . 2_776 ?
Ru1 O2 Dy1 102.70(10) . 2_776 ?
C5 O3 Ru1 114.6(2) . . ?
C5 O3 Dy1 139.3(2) . . ?
Ru1 O3 Dy1 105.63(10) . . ?
C9 O4 Ru1 126.0(3) . . ?
C11 O5 Ru1 126.6(3) . . ?
N4 O6 Dy1 96.5(2) . . ?
N4 O7 Dy1 95.01(19) . . ?
C14 O9 Dy1 136.2(3) . . ?
C16 O10 Dy1 137.2(3) . . ?
O8 N4 O7 122.0(3) . . ?
O8 N4 O6 121.4(3) . . ?
O7 N4 O6 116.6(3) . . ?
O8 N4 Dy1 178.7(3) . . ?
O7 N4 Dy1 59.05(17) . . ?
O6 N4 Dy1 57.55(17) . . ?
C6 N10 C4 110.9(3) . . ?
C6 N10 C3 111.8(3) . . ?
C4 N10 C3 110.2(3) . . ?
C6 N10 Ru1 114.0(2) . . ?
C4 N10 Ru1 103.7(2) . . ?
C3 N10 Ru1 105.9(2) . . ?
O2 C2 C3 108.5(3) . . ?
C2 C3 N10 110.9(3) . . ?
C5 C4 N10 111.5(3) . . ?
O3 C5 C4 111.9(3) . . ?
N10 C6 C7 116.8(3) . . ?
O4 C9 C10 125.5(4) . . ?
O4 C9 C8 115.8(4) . . ?
C10 C9 C8 118.7(4) . . ?
C9 C10 C11 126.5(4) . . ?
O5 C11 C10 125.0(4) . . ?
O5 C11 C12 115.4(4) . . ?
C10 C11 C12 119.6(4) . . ?
O9 C14 C15 124.4(4) . . ?
O9 C14 C13 116.4(4) . . ?
C15 C14 C13 119.2(4) . . ?
C16 C15 C14 123.6(4) . . ?
O10 C16 C15 125.1(4) . . ?
O10 C16 C17 115.2(4) . . ?
C15 C16 C17 119.7(4) . . ?

loop_
_geom_bond_atom_site_label_1
_geom_bond_atom_site_label_2
_geom_bond_distance
_geom_bond_site_symmetry_2
_geom_bond_publ_flag
Dy1 O10 2.276(3) . ?
Dy1 O2 2.277(2) 2_776 ?
Dy1 O3 2.291(3) . ?
Dy1 O9 2.336(3) . ?
Dy1 O1 2.428(2) 2_776 ?
Dy1 O6 2.450(3) . ?
Dy1 O7 2.484(3) . ?
Dy1 O1 2.491(3) . ?
Dy1 N4 2.885(3) . ?
Dy1 Ru1 3.3266(7) 2_776 ?
Ru1 O3 1.960(3) . ?
Ru1 O2 1.976(2) . ?
Ru1 O5 2.030(3) . ?
Ru1 O4 2.033(3) . ?
Ru1 N10 2.086(3) . ?
Ru1 O1 2.116(2) . ?
Ru1 Dy1 3.3266(7) 2_776 ?
O1 C1 1.435(4) . ?
O1 Dy1 2.428(2) 2_776 ?
O2 C2 1.428(4) . ?
O2 Dy1 2.277(2) 2_776 ?
O3 C5 1.414(4) . ?
O4 C9 1.267(5) . ?
O5 C11 1.263(4) . ?
O6 N4 1.272(4) . ?
O7 N4 1.267(4) . ?
O8 N4 1.224(4) . ?
O9 C14 1.251(5) . ?
O10 C16 1.272(5) . ?
N10 C6 1.487(5) . ?
N10 C4 1.501(5) . ?
N10 C3 1.507(5) . ?
C2 C3 1.484(5) . ?
C4 C5 1.481(6) . ?
C6 C7 1.524(5) . ?
C8 C9 1.506(6) . ?
C9 C10 1.398(6) . ?
C10 C11 1.405(6) . ?
C11 C12 1.495(6) . ?
C13 C14 1.514(7) . ?
C14 C15 1.410(6) . ?
C15 C16 1.391(7) . ?
C16 C17 1.517(6) . ?
